data_7060879
loop_
_publ_author_name
'Vicente, Ramon'
'Tubau, \`Annia'
'Speed, Saskia'
'Mautner, Franz A.'
'Bierbaumer, Florian'
'Fischer, Roland C.'
'Massoud, Salah S.'

_publ_section_title
;
 Slow magnetic relaxation and luminescence properties in
 neodymium(iii)-4,4,4-trifluoro-1-(2-naphthyl)butane-1,3-dionato complexes
 incorporating bipyridyl ligands
;
_journal_issue 32
_journal_name_full 'New Journal of Chemistry'
_journal_page_first 14713
_journal_page_last 14723
_journal_paper_doi 10.1039/D1NJ02583J
_journal_volume 45
_journal_year 2021
_chemical_formula_moiety 'C54 H36 F9 N2 Nd O8'
_chemical_formula_sum 'C54 H36 F9 N2 Nd O8'
_chemical_formula_weight 1156.09
_chemical_name_common '[Nd(L)3(4,4'-dimethoxy-bipy)]'
_space_group_crystal_system monoclinic
_space_group_IT_number 14
_space_group_name_Hall '-P 2ybc'
_space_group_name_H-M_alt 'P 1 21/c 1'
_atom_sites_solution_hydrogens geom
_atom_sites_solution_primary dual
_audit_creation_date 2021-02-02
_audit_creation_method
;
Olex2 1.3
(compiled 2020.11.12 svn.r5f609507 for OlexSys, GUI svn.r6226)
;
_audit_update_record
;
2021-04-06 deposited with the CCDC.	2021-07-12 downloaded from the CCDC.
;
_cell_angle_alpha 90
_cell_angle_beta 98.8980(10)
_cell_angle_gamma 90
_cell_formula_units_Z 4
_cell_length_a 13.2116(3)
_cell_length_b 14.6432(4)
_cell_length_c 24.8311(6)
_cell_measurement_reflns_used 9636
_cell_measurement_temperature 99.99
_cell_measurement_theta_max 29.21
_cell_measurement_theta_min 2.16
_cell_volume 4746.0(2)
_computing_cell_refinement 'SAINT v8.34A (Bruker, 2013)'
_computing_data_reduction 'SAINT v8.34A (Bruker, 2013)'
_computing_molecular_graphics 'Olex2 1.3 (Dolomanov et al., 2009)'
_computing_publication_material 'Olex2 1.3 (Dolomanov et al., 2009)'
_computing_structure_refinement 'SHELXL 2014/7 (Sheldrick, 2015)'
_computing_structure_solution 'SHELXD  (Sheldrick, 2008)'
_diffrn_ambient_temperature 99.99
_diffrn_detector 'Bruker APEX2 area detector'
_diffrn_detector_area_resol_mean 7.9
_diffrn_detector_type 'CCD area detector'
_diffrn_measured_fraction_theta_full 0.999
_diffrn_measured_fraction_theta_max 0.998
_diffrn_measurement_device 'three-circle diffractometer'
_diffrn_measurement_device_type 'Bruker SMART APEX2 area detector'
_diffrn_measurement_method '\w and \f scans'
_diffrn_radiation_monochromator 'mirror optics'
_diffrn_radiation_probe x-ray
_diffrn_radiation_type MoK\a
_diffrn_radiation_wavelength 0.71073
_diffrn_reflns_av_R_equivalents 0.0676
_diffrn_reflns_av_unetI/netI 0.0459
_diffrn_reflns_Laue_measured_fraction_full 0.999
_diffrn_reflns_Laue_measured_fraction_max 0.998
_diffrn_reflns_limit_h_max 18
_diffrn_reflns_limit_h_min -18
_diffrn_reflns_limit_k_max 20
_diffrn_reflns_limit_k_min -20
_diffrn_reflns_limit_l_max 34
_diffrn_reflns_limit_l_min -34
_diffrn_reflns_number 120647
_diffrn_reflns_point_group_measured_fraction_full 0.999
_diffrn_reflns_point_group_measured_fraction_max 0.998
_diffrn_reflns_theta_full 25.242
_diffrn_reflns_theta_max 30.031
_diffrn_reflns_theta_min 2.095
_diffrn_source 'microfocus sealed X-ray tube'
_diffrn_source_current 1.0
_diffrn_source_power 0.05
_diffrn_source_type 'Incoatec I\ms'
_diffrn_source_voltage 50.0
_diffrn_standards_number 0
_exptl_absorpt_coefficient_mu 1.189
_exptl_absorpt_correction_T_max 0.7460
_exptl_absorpt_correction_T_min 0.6170
_exptl_absorpt_correction_type multi-scan
_exptl_absorpt_process_details
;
SADABS-2014/4 (Bruker,2014) was used for absorption correction.
wR2(int) was 0.1290 before and 0.0692 after correction.
The Ratio of minimum to maximum transmission is 0.8271.
The \l/2 correction factor is Not present.
;
_exptl_crystal_colour pink
_exptl_crystal_colour_primary pink
_exptl_crystal_density_diffrn 1.618
_exptl_crystal_description Block
_exptl_crystal_F_000 2316
_exptl_crystal_size_max 0.25
_exptl_crystal_size_mid 0.16
_exptl_crystal_size_min 0.12
_refine_diff_density_max 0.699
_refine_diff_density_min -1.140
_refine_diff_density_rms 0.096
_refine_ls_extinction_method none
_refine_ls_goodness_of_fit_ref 1.054
_refine_ls_hydrogen_treatment constr
_refine_ls_matrix_type full
_refine_ls_number_parameters 669
_refine_ls_number_reflns 13872
_refine_ls_number_restraints 0
_refine_ls_restrained_S_all 1.054
_refine_ls_R_factor_all 0.0475
_refine_ls_R_factor_gt 0.0342
_refine_ls_shift/su_max 0.002
_refine_ls_shift/su_mean 0.000
_refine_ls_structure_factor_coef Fsqd
_refine_ls_weighting_details 'w=1/[\s^2^(Fo^2^)+(0.0100P)^2^+5.6160P] where P=(Fo^2^+2Fc^2^)/3'
_refine_ls_weighting_scheme calc
_refine_ls_wR_factor_gt 0.0593
_refine_ls_wR_factor_ref 0.0638
_reflns_Friedel_coverage 0.000
_reflns_number_gt 11563
_reflns_number_total 13872
_reflns_threshold_expression 'I > 2\s(I)'
_cod_data_source_file d1nj02583j2.cif
_cod_data_source_block rf2039_0m_a
_cod_depositor_comments 'Adding full bibliography for 7060876--7060881.cif.'
_cod_database_code 7060879
_shelx_shelxl_version_number 2014/7
_shelx_space_group_comment
;
The symmetry employed for this shelxl refinement is uniquely defined
by the following loop, which should always be used as a source of
symmetry information in preference to the above space-group names.
They are only intended as comments.
;
_shelx_estimated_absorpt_t_max 0.870
_shelx_estimated_absorpt_t_min 0.755
_olex2_refinement_description
;
1. Fixed Uiso
 At 1.2 times of:
  All C(H) groups
 At 1.5 times of:
  All C(H,H,H) groups
2.a Aromatic/amide H refined with riding coordinates:
 C3(H3), C6(H6), C9(H9), C8(H8), C10(H10), C11(H11), C13(H13), C14(H14),
 C17(H17), C20(H20), C22(H22), C23(H23), C24(H24), C25(H25), C27(H27), C28(H28),
  C31(H31), C34(H34), C36(H36), C37(H37), C38(H38), C39(H39), C41(H41),
 C42(H42), C44(H44), C46(H46), C47(H47), C49(H49), C51(H51), C52(H52)
2.b Idealised Me refined as rotating group:
 C53(H53A,H53B,H53C), C54(H54A,H54B,H54C)
;
_olex2_submission_special_instructions 'No special instructions were received'

loop_
_space_group_symop_operation_xyz
'x, y, z'
'-x, y+1/2, -z+1/2'
'-x, -y, -z'
'x, -y-1/2, z-1/2'

loop_
_atom_site_label
_atom_site_type_symbol
_atom_site_fract_x
_atom_site_fract_y
_atom_site_fract_z
_atom_site_U_iso_or_equiv
_atom_site_adp_type
_atom_site_occupancy
_atom_site_site_symmetry_order
_atom_site_calc_flag
_atom_site_refinement_flags_posn
_atom_site_refinement_flags_adp
_atom_site_refinement_flags_occupancy
_atom_site_disorder_assembly
_atom_site_disorder_group
Nd1 Nd 0.29068(2) 0.37233(2) 0.29330(2) 0.01009(3) Uani 1 1 d . . . . .
C1 C 0.06307(16) 0.53172(16) 0.38786(9) 0.0199(5) Uani 1 1 d . . . . .
N1 N 0.25468(12) 0.53829(12) 0.25661(7) 0.0126(3) Uani 1 1 d . . . . .
F1 F 0.01020(10) 0.46434(10) 0.40724(6) 0.0312(3) Uani 1 1 d . . . . .
O1 O 0.16404(10) 0.43461(10) 0.34386(6) 0.0142(3) Uani 1 1 d . . . . .
F2 F 0.00665(10) 0.55867(10) 0.34092(6) 0.0299(3) Uani 1 1 d . . . . .
C2 C 0.16869(15) 0.49942(14) 0.37809(8) 0.0137(4) Uani 1 1 d . . . . .
N2 N 0.44475(12) 0.47461(12) 0.27348(7) 0.0117(3) Uani 1 1 d . . . . .
O2 O 0.37396(10) 0.45118(10) 0.37244(6) 0.0139(3) Uani 1 1 d . . . . .
O3 O 0.23014(10) 0.23330(10) 0.33148(6) 0.0154(3) Uani 1 1 d . . . . .
F3 F 0.06467(10) 0.60182(10) 0.42252(6) 0.0335(4) Uani 1 1 d . . . . .
C3 C 0.25279(15) 0.54337(15) 0.40656(9) 0.0152(4) Uani 1 1 d . . . . .
H3 H 0.2423 0.5935 0.4293 0.018 Uiso 1 1 calc R U . . .
O4 O 0.43245(10) 0.27739(10) 0.32858(6) 0.0136(3) Uani 1 1 d . . . . .
C4 C 0.35455(15) 0.51575(14) 0.40276(8) 0.0125(4) Uani 1 1 d . . . . .
F4 F 0.18897(15) 0.10447(15) 0.42337(7) 0.0618(6) Uani 1 1 d . . . . .
O5 O 0.14667(11) 0.34705(10) 0.22370(6) 0.0167(3) Uani 1 1 d . . . . .
C5 C 0.44376(14) 0.56349(14) 0.43509(8) 0.0117(4) Uani 1 1 d . . . . .
F5 F 0.22676(12) 0.00671(10) 0.36659(9) 0.0547(5) Uani 1 1 d . . . . .
O6 O 0.35015(10) 0.33205(10) 0.20776(6) 0.0143(3) Uani 1 1 d . . . . .
C6 C 0.53849(15) 0.55112(15) 0.41984(8) 0.0157(4) Uani 1 1 d . . . . .
H6 H 0.5444 0.5145 0.3889 0.019 Uiso 1 1 calc R U . . .
F6 F 0.10408(10) 0.09896(11) 0.34329(7) 0.0423(4) Uani 1 1 d . . . . .
F9 F -0.02599(11) 0.40892(11) 0.15631(8) 0.0458(5) Uani 1 1 d . . . . .
C9 C 0.81096(17) 0.61589(18) 0.46524(10) 0.0281(6) Uani 1 1 d . . . . .
H9 H 0.8766 0.6064 0.4551 0.034 Uiso 1 1 calc R U . . .
F8 F 0.00636(11) 0.31893(13) 0.09289(6) 0.0421(4) Uani 1 1 d . . . . .
O8 O 0.69766(10) 0.64016(10) 0.27147(6) 0.0171(3) Uani 1 1 d . . . . .
C8 C 0.72600(16) 0.57883(18) 0.43454(10) 0.0241(5) Uani 1 1 d . . . . .
H8 H 0.7331 0.5441 0.4030 0.029 Uiso 1 1 calc R U . . .
F7 F -0.02650(10) 0.26451(10) 0.16828(6) 0.0311(3) Uani 1 1 d . . . . .
C7 C 0.62723(15) 0.59170(15) 0.44919(8) 0.0146(4) Uani 1 1 d . . . . .
O7 O 0.18892(11) 0.80951(10) 0.21940(6) 0.0184(3) Uani 1 1 d . . . . .
C10 C 0.80141(17) 0.66790(17) 0.51167(10) 0.0240(5) Uani 1 1 d . . . . .
H10 H 0.8608 0.6933 0.5328 0.029 Uiso 1 1 calc R U . . .
C12 C 0.61811(15) 0.64485(14) 0.49569(8) 0.0135(4) Uani 1 1 d . . . . .
C11 C 0.70758(16) 0.68236(16) 0.52666(9) 0.0195(5) Uani 1 1 d . . . . .
H11 H 0.7022 0.7179 0.5581 0.023 Uiso 1 1 calc R U . . .
C13 C 0.51969(16) 0.65777(15) 0.51026(8) 0.0165(4) Uani 1 1 d . . . . .
H13 H 0.5126 0.6942 0.5411 0.020 Uiso 1 1 calc R U . . .
C14 C 0.43488(15) 0.61889(14) 0.48087(8) 0.0147(4) Uani 1 1 d . . . . .
H14 H 0.3695 0.6290 0.4912 0.018 Uiso 1 1 calc R U . . .
C15 C 0.19727(17) 0.09224(16) 0.37116(10) 0.0231(5) Uani 1 1 d . . . . .
C16 C 0.27210(15) 0.16170(14) 0.35251(8) 0.0139(4) Uani 1 1 d . . . . .
C17 C 0.37553(15) 0.13998(14) 0.36331(8) 0.0148(4) Uani 1 1 d . . . . .
H17 H 0.3955 0.0822 0.3789 0.018 Uiso 1 1 calc R U . . .
C18 C 0.45175(15) 0.20100(14) 0.35184(8) 0.0123(4) Uani 1 1 d . . . . .
C19 C 0.56209(15) 0.17836(14) 0.36876(8) 0.0124(4) Uani 1 1 d . . . . .
C20 C 0.62823(15) 0.24866(15) 0.38594(8) 0.0147(4) Uani 1 1 d . . . . .
H20 H 0.6029 0.3094 0.3854 0.018 Uiso 1 1 calc R U . . .
C21 C 0.73374(15) 0.23190(15) 0.40446(8) 0.0143(4) Uani 1 1 d . . . . .
C22 C 0.80092(16) 0.30206(17) 0.42787(9) 0.0212(5) Uani 1 1 d . . . . .
H22 H 0.7762 0.3627 0.4300 0.025 Uiso 1 1 calc R U . . .
C23 C 0.90152(17) 0.28211(18) 0.44732(10) 0.0262(5) Uani 1 1 d . . . . .
H23 H 0.9457 0.3287 0.4639 0.031 Uiso 1 1 calc R U . . .
C24 C 0.93953(17) 0.19304(18) 0.44279(10) 0.0269(5) Uani 1 1 d . . . . .
H24 H 1.0096 0.1804 0.4558 0.032 Uiso 1 1 calc R U . . .
C25 C 0.87695(16) 0.12465(17) 0.41988(9) 0.0218(5) Uani 1 1 d . . . . .
H25 H 0.9040 0.0652 0.4165 0.026 Uiso 1 1 calc R U . . .
C26 C 0.77136(15) 0.14195(15) 0.40110(8) 0.0148(4) Uani 1 1 d . . . . .
C27 C 0.70264(16) 0.07124(15) 0.38134(8) 0.0153(4) Uani 1 1 d . . . . .
H27 H 0.7281 0.0112 0.3777 0.018 Uiso 1 1 calc R U . . .
C28 C 0.59991(15) 0.08784(15) 0.36730(8) 0.0140(4) Uani 1 1 d . . . . .
H28 H 0.5541 0.0388 0.3566 0.017 Uiso 1 1 calc R U . . .
C29 C 0.02171(17) 0.33236(17) 0.14674(9) 0.0221(5) Uani 1 1 d . . . . .
C30 C 0.13486(15) 0.33619(14) 0.17216(9) 0.0165(4) Uani 1 1 d . . . . .
C31 C 0.20703(16) 0.32915(15) 0.13829(9) 0.0187(5) Uani 1 1 d . . . . .
H31 H 0.1847 0.3224 0.1003 0.022 Uiso 1 1 calc R U . . .
C32 C 0.31451(16) 0.33160(14) 0.15784(8) 0.0147(4) Uani 1 1 d . . . . .
C33 C 0.38878(16) 0.33686(14) 0.11845(8) 0.0153(4) Uani 1 1 d . . . . .
C34 C 0.48947(16) 0.31417(15) 0.13589(8) 0.0175(4) Uani 1 1 d . . . . .
H34 H 0.5086 0.2917 0.1719 0.021 Uiso 1 1 calc R U . . .
C35 C 0.56531(16) 0.32314(15) 0.10203(8) 0.0170(4) Uani 1 1 d . . . . .
C36 C 0.66806(17) 0.29415(17) 0.11893(9) 0.0225(5) Uani 1 1 d . . . . .
H36 H 0.6867 0.2672 0.1539 0.027 Uiso 1 1 calc R U . . .
C37 C 0.73989(17) 0.30452(17) 0.08563(9) 0.0237(5) Uani 1 1 d . . . . .
H37 H 0.8079 0.2838 0.0971 0.028 Uiso 1 1 calc R U . . .
C38 C 0.71357(18) 0.34603(17) 0.03409(9) 0.0238(5) Uani 1 1 d . . . . .
H38 H 0.7647 0.3552 0.0116 0.029 Uiso 1 1 calc R U . . .
C39 C 0.61549(18) 0.37304(17) 0.01627(9) 0.0239(5) Uani 1 1 d . . . . .
H39 H 0.5987 0.4002 -0.0187 0.029 Uiso 1 1 calc R U . . .
C40 C 0.53805(17) 0.36105(15) 0.04931(8) 0.0187(5) Uani 1 1 d . . . . .
C41 C 0.43407(18) 0.38348(16) 0.03145(9) 0.0221(5) Uani 1 1 d . . . . .
H41 H 0.4146 0.4085 -0.0039 0.027 Uiso 1 1 calc R U . . .
C42 C 0.36087(17) 0.36979(16) 0.06422(8) 0.0200(5) Uani 1 1 d . . . . .
H42 H 0.2910 0.3824 0.0506 0.024 Uiso 1 1 calc R U . . .
C43 C 0.32909(14) 0.60146(14) 0.25561(8) 0.0102(4) Uani 1 1 d . . . . .
C44 C 0.30667(15) 0.69198(14) 0.24338(8) 0.0115(4) Uani 1 1 d . . . . .
H44 H 0.3605 0.7350 0.2435 0.014 Uiso 1 1 calc R U . . .
C45 C 0.20491(15) 0.72012(14) 0.23085(8) 0.0125(4) Uani 1 1 d . . . . .
C46 C 0.12795(15) 0.65535(14) 0.23098(8) 0.0147(4) Uani 1 1 d . . . . .
H46 H 0.0577 0.6716 0.2223 0.018 Uiso 1 1 calc R U . . .
C47 C 0.15727(15) 0.56651(15) 0.24426(8) 0.0146(4) Uani 1 1 d . . . . .
H47 H 0.1047 0.5223 0.2447 0.018 Uiso 1 1 calc R U . . .
C48 C 0.43617(14) 0.56547(14) 0.26601(8) 0.0103(4) Uani 1 1 d . . . . .
C49 C 0.52129(14) 0.62057(14) 0.26574(8) 0.0122(4) Uani 1 1 d . . . . .
H49 H 0.5133 0.6847 0.2610 0.015 Uiso 1 1 calc R U . . .
C50 C 0.61888(15) 0.58169(14) 0.27250(8) 0.0126(4) Uani 1 1 d . . . . .
C51 C 0.62794(15) 0.48774(15) 0.27878(8) 0.0150(4) Uani 1 1 d . . . . .
H51 H 0.6928 0.4585 0.2826 0.018 Uiso 1 1 calc R U . . .
C52 C 0.53871(15) 0.43836(15) 0.27924(8) 0.0149(4) Uani 1 1 d . . . . .
H52 H 0.5447 0.3741 0.2840 0.018 Uiso 1 1 calc R U . . .
C53 C 0.08411(16) 0.83864(16) 0.20305(10) 0.0232(5) Uani 1 1 d . . . . .
H53A H 0.0827 0.9041 0.1949 0.035 Uiso 1 1 calc R U . . .
H53B H 0.0447 0.8268 0.2327 0.035 Uiso 1 1 calc R U . . .
H53C H 0.0538 0.8047 0.1705 0.035 Uiso 1 1 calc R U . . .
C54 C 0.79930(15) 0.60276(16) 0.28101(10) 0.0213(5) Uani 1 1 d . . . . .
H54A H 0.8053 0.5548 0.2541 0.032 Uiso 1 1 calc R U . . .
H54B H 0.8128 0.5767 0.3178 0.032 Uiso 1 1 calc R U . . .
H54C H 0.8491 0.6512 0.2776 0.032 Uiso 1 1 calc R U . . .

loop_
_atom_site_aniso_label
_atom_site_aniso_U_11
_atom_site_aniso_U_22
_atom_site_aniso_U_33
_atom_site_aniso_U_23
_atom_site_aniso_U_13
_atom_site_aniso_U_12
Nd1 0.00760(5) 0.00812(5) 0.01422(5) -0.00040(4) 0.00064(3) -0.00033(4)
C1 0.0120(10) 0.0181(12) 0.0296(12) -0.0071(9) 0.0034(9) -0.0011(8)
N1 0.0092(8) 0.0128(9) 0.0154(8) 0.0010(7) 0.0008(6) 0.0006(7)
F1 0.0185(7) 0.0302(8) 0.0488(9) -0.0017(7) 0.0175(6) -0.0058(6)
O1 0.0111(7) 0.0120(7) 0.0193(7) -0.0016(6) 0.0013(6) -0.0005(6)
F2 0.0138(6) 0.0315(8) 0.0420(9) -0.0011(7) -0.0034(6) 0.0079(6)
C2 0.0115(9) 0.0118(10) 0.0181(10) 0.0009(8) 0.0031(8) 0.0011(8)
N2 0.0098(8) 0.0114(9) 0.0139(8) -0.0004(7) 0.0018(6) 0.0009(6)
O2 0.0105(7) 0.0148(8) 0.0163(7) -0.0037(6) 0.0019(5) 0.0004(6)
O3 0.0137(7) 0.0115(7) 0.0209(8) 0.0009(6) 0.0024(6) 0.0002(6)
F3 0.0151(6) 0.0345(9) 0.0520(9) -0.0266(7) 0.0086(6) 0.0005(6)
C3 0.0123(9) 0.0131(11) 0.0203(11) -0.0043(8) 0.0027(8) 0.0005(8)
O4 0.0118(7) 0.0104(7) 0.0183(7) 0.0023(6) 0.0012(6) 0.0014(6)
C4 0.0127(9) 0.0111(10) 0.0136(10) 0.0011(8) 0.0014(7) -0.0011(8)
F4 0.0669(12) 0.0845(15) 0.0392(10) 0.0021(10) 0.0245(9) -0.0441(11)
O5 0.0131(7) 0.0168(8) 0.0188(8) -0.0027(6) -0.0018(6) -0.0012(6)
C5 0.0105(9) 0.0099(10) 0.0141(10) 0.0000(8) 0.0002(7) -0.0005(7)
F5 0.0283(8) 0.0151(8) 0.1237(17) 0.0162(9) 0.0212(10) -0.0009(6)
O6 0.0142(7) 0.0135(8) 0.0145(7) -0.0006(6) -0.0002(5) 0.0007(6)
C6 0.0153(10) 0.0176(11) 0.0140(10) -0.0029(8) 0.0018(8) -0.0013(8)
F6 0.0164(7) 0.0359(9) 0.0710(12) 0.0251(8) -0.0048(7) -0.0100(6)
F9 0.0227(8) 0.0300(9) 0.0773(12) -0.0074(8) -0.0155(8) 0.0121(7)
C9 0.0125(10) 0.0378(15) 0.0345(14) -0.0052(12) 0.0052(9) -0.0040(10)
F8 0.0210(7) 0.0789(13) 0.0227(8) 0.0035(8) -0.0079(6) -0.0112(8)
O8 0.0083(6) 0.0138(8) 0.0287(8) 0.0025(6) 0.0007(6) -0.0016(6)
C8 0.0152(10) 0.0347(15) 0.0231(12) -0.0078(10) 0.0052(9) -0.0030(10)
F7 0.0189(7) 0.0368(9) 0.0352(8) 0.0037(7) -0.0037(6) -0.0134(6)
C7 0.0106(9) 0.0163(11) 0.0171(10) 0.0003(8) 0.0027(8) -0.0010(8)
O7 0.0150(7) 0.0118(8) 0.0278(8) 0.0054(6) 0.0012(6) 0.0038(6)
C10 0.0135(10) 0.0258(13) 0.0302(13) -0.0020(10) -0.0043(9) -0.0072(9)
C12 0.0133(9) 0.0114(10) 0.0153(10) 0.0006(8) 0.0007(7) -0.0018(8)
C11 0.0179(10) 0.0192(12) 0.0202(11) -0.0035(9) -0.0007(8) -0.0033(9)
C13 0.0180(10) 0.0161(11) 0.0153(10) -0.0047(8) 0.0024(8) 0.0010(8)
C14 0.0128(9) 0.0155(11) 0.0161(10) -0.0006(8) 0.0035(7) 0.0007(8)
C15 0.0166(11) 0.0183(12) 0.0345(14) 0.0046(10) 0.0039(9) -0.0010(9)
C16 0.0158(10) 0.0118(10) 0.0144(10) -0.0016(8) 0.0034(8) -0.0014(8)
C17 0.0157(10) 0.0107(10) 0.0179(10) 0.0027(8) 0.0021(8) 0.0020(8)
C18 0.0131(9) 0.0120(10) 0.0116(9) -0.0024(8) 0.0012(7) 0.0015(8)
C19 0.0122(9) 0.0152(11) 0.0104(9) 0.0026(8) 0.0032(7) 0.0014(8)
C20 0.0166(10) 0.0141(11) 0.0141(10) 0.0017(8) 0.0043(8) 0.0018(8)
C21 0.0126(9) 0.0174(11) 0.0135(10) 0.0028(8) 0.0041(8) 0.0000(8)
C22 0.0181(11) 0.0210(12) 0.0247(12) 0.0017(9) 0.0039(9) -0.0023(9)
C23 0.0154(11) 0.0326(15) 0.0302(13) 0.0016(11) 0.0018(9) -0.0079(10)
C24 0.0124(10) 0.0374(15) 0.0309(13) 0.0076(11) 0.0034(9) -0.0016(10)
C25 0.0141(10) 0.0283(13) 0.0236(11) 0.0061(10) 0.0049(8) 0.0049(9)
C26 0.0140(9) 0.0197(12) 0.0111(9) 0.0036(8) 0.0033(7) 0.0026(8)
C27 0.0184(10) 0.0141(11) 0.0143(10) 0.0024(8) 0.0050(8) 0.0046(8)
C28 0.0156(10) 0.0135(10) 0.0130(10) 0.0016(8) 0.0028(8) -0.0002(8)
C29 0.0158(10) 0.0246(13) 0.0236(12) -0.0013(10) -0.0046(9) -0.0007(9)
C30 0.0133(10) 0.0092(10) 0.0245(11) 0.0005(9) -0.0045(8) -0.0006(8)
C31 0.0191(11) 0.0180(12) 0.0168(10) -0.0009(9) -0.0040(8) -0.0026(9)
C32 0.0182(10) 0.0079(10) 0.0171(10) -0.0014(8) -0.0001(8) 0.0003(8)
C33 0.0200(10) 0.0108(10) 0.0144(10) -0.0030(8) 0.0009(8) -0.0004(8)
C34 0.0200(10) 0.0199(12) 0.0121(10) 0.0023(8) 0.0010(8) -0.0015(9)
C35 0.0187(10) 0.0163(11) 0.0157(10) -0.0014(8) 0.0014(8) -0.0019(9)
C36 0.0192(11) 0.0300(14) 0.0177(11) 0.0027(10) 0.0014(9) -0.0028(10)
C37 0.0175(11) 0.0314(14) 0.0221(12) -0.0040(10) 0.0031(9) -0.0052(10)
C38 0.0288(12) 0.0268(13) 0.0175(11) -0.0060(9) 0.0091(9) -0.0072(10)
C39 0.0348(13) 0.0246(13) 0.0135(10) -0.0020(10) 0.0070(9) -0.0013(11)
C40 0.0271(11) 0.0148(11) 0.0147(10) -0.0033(8) 0.0044(8) -0.0002(9)
C41 0.0316(12) 0.0222(13) 0.0122(10) 0.0007(9) 0.0019(9) 0.0085(10)
C42 0.0241(11) 0.0199(12) 0.0150(10) -0.0023(9) -0.0002(8) 0.0064(9)
C43 0.0111(9) 0.0118(10) 0.0077(9) -0.0007(7) 0.0012(7) 0.0000(7)
C44 0.0118(9) 0.0119(10) 0.0107(9) 0.0005(8) 0.0015(7) 0.0002(8)
C45 0.0157(10) 0.0116(10) 0.0104(9) 0.0009(8) 0.0020(7) 0.0025(8)
C46 0.0113(9) 0.0157(11) 0.0166(10) 0.0011(8) 0.0004(8) 0.0021(8)
C47 0.0095(9) 0.0148(11) 0.0193(10) 0.0020(8) 0.0019(8) -0.0010(8)
C48 0.0105(9) 0.0109(10) 0.0095(9) -0.0010(7) 0.0013(7) 0.0008(7)
C49 0.0134(9) 0.0085(10) 0.0141(9) 0.0016(8) 0.0003(7) -0.0007(8)
C50 0.0110(9) 0.0131(10) 0.0138(10) 0.0005(8) 0.0018(7) -0.0015(8)
C51 0.0098(9) 0.0154(11) 0.0199(11) 0.0009(8) 0.0030(8) 0.0018(8)
C52 0.0138(10) 0.0106(10) 0.0206(11) 0.0011(8) 0.0038(8) 0.0011(8)
C53 0.0170(11) 0.0180(12) 0.0336(13) 0.0072(10) 0.0010(9) 0.0078(9)
C54 0.0071(9) 0.0201(12) 0.0360(13) 0.0051(10) 0.0009(9) -0.0004(8)

loop_
_atom_type_symbol
_atom_type_description
_atom_type_scat_dispersion_real
_atom_type_scat_dispersion_imag
_atom_type_scat_source
C C 0.0033 0.0016 'International Tables Vol C Tables 4.2.6.8 and 6.1.1.4'
H H 0.0000 0.0000 'International Tables Vol C Tables 4.2.6.8 and 6.1.1.4'
F F 0.0171 0.0103 'International Tables Vol C Tables 4.2.6.8 and 6.1.1.4'
N N 0.0061 0.0033 'International Tables Vol C Tables 4.2.6.8 and 6.1.1.4'
Nd Nd -0.1943 3.0179 'International Tables Vol C Tables 4.2.6.8 and 6.1.1.4'
O O 0.0106 0.0060 'International Tables Vol C Tables 4.2.6.8 and 6.1.1.4'

loop_
_geom_angle_atom_site_label_1
_geom_angle_atom_site_label_2
_geom_angle_atom_site_label_3
_geom_angle
_geom_angle_site_symmetry_1
_geom_angle_site_symmetry_3
_geom_angle_publ_flag
N1 Nd1 N2 60.68(5) . . ?
O1 Nd1 N1 74.17(5) . . ?
O1 Nd1 N2 119.93(5) . . ?
O1 Nd1 O3 79.50(5) . . ?
O1 Nd1 O6 151.80(5) . . ?
O2 Nd1 N1 82.73(5) . . ?
O2 Nd1 O1 70.09(5) . . ?
O2 Nd1 N2 66.98(5) . . ?
O2 Nd1 O3 102.75(5) . . ?
O2 Nd1 O6 131.28(5) . . ?
O3 Nd1 N1 149.44(5) . . ?
O3 Nd1 N2 149.18(5) . . ?
O3 Nd1 O6 107.79(5) . . ?
O4 Nd1 N1 139.43(5) . . ?
O4 Nd1 O1 126.52(5) . . ?
O4 Nd1 N2 79.32(5) . . ?
O4 Nd1 O2 75.22(5) . . ?
O4 Nd1 O3 69.89(5) . . ?
O4 Nd1 O5 131.75(5) . . ?
O4 Nd1 O6 80.75(5) . . ?
O5 Nd1 N1 79.08(5) . . ?
O5 Nd1 O1 84.07(5) . . ?
O5 Nd1 N2 120.27(5) . . ?
O5 Nd1 O2 151.66(5) . . ?
O5 Nd1 O3 83.07(5) . . ?
O5 Nd1 O6 70.25(5) . . ?
O6 Nd1 N1 89.26(5) . . ?
O6 Nd1 N2 67.29(5) . . ?
F1 C1 F2 106.14(17) . . ?
F1 C1 C2 111.63(18) . . ?
F2 C1 C2 110.57(18) . . ?
F3 C1 F1 106.92(18) . . ?
F3 C1 F2 106.53(18) . . ?
F3 C1 C2 114.58(17) . . ?
C43 N1 Nd1 123.28(12) . . ?
C47 N1 Nd1 118.87(13) . . ?
C47 N1 C43 117.35(17) . . ?
C2 O1 Nd1 131.56(12) . . ?
O1 C2 C1 112.77(17) . . ?
O1 C2 C3 130.05(19) . . ?
C3 C2 C1 117.18(18) . . ?
C48 N2 Nd1 122.47(12) . . ?
C52 N2 Nd1 119.06(13) . . ?
C52 N2 C48 117.65(17) . . ?
C4 O2 Nd1 137.92(12) . . ?
C16 O3 Nd1 135.02(13) . . ?
C2 C3 H3 119.1 . . ?
C2 C3 C4 121.88(19) . . ?
C4 C3 H3 119.1 . . ?
C18 O4 Nd1 140.60(13) . . ?
O2 C4 C3 122.38(18) . . ?
O2 C4 C5 117.14(17) . . ?
C3 C4 C5 120.47(18) . . ?
C30 O5 Nd1 134.78(13) . . ?
C6 C5 C4 117.82(18) . . ?
C6 C5 C14 119.26(18) . . ?
C14 C5 C4 122.91(18) . . ?
C32 O6 Nd1 137.38(13) . . ?
C5 C6 H6 119.3 . . ?
C5 C6 C7 121.40(19) . . ?
C7 C6 H6 119.3 . . ?
C8 C9 H9 119.9 . . ?
C8 C9 C10 120.2(2) . . ?
C10 C9 H9 119.9 . . ?
C50 O8 C54 117.32(16) . . ?
C9 C8 H8 119.6 . . ?
C9 C8 C7 120.8(2) . . ?
C7 C8 H8 119.6 . . ?
C6 C7 C8 122.3(2) . . ?
C6 C7 C12 118.98(18) . . ?
C12 C7 C8 118.69(19) . . ?
C45 O7 C53 117.21(17) . . ?
C9 C10 H10 119.7 . . ?
C11 C10 C9 120.6(2) . . ?
C11 C10 H10 119.7 . . ?
C7 C12 C11 119.18(19) . . ?
C7 C12 C13 118.71(18) . . ?
C13 C12 C11 122.10(19) . . ?
C10 C11 C12 120.5(2) . . ?
C10 C11 H11 119.7 . . ?
C12 C11 H11 119.7 . . ?
C12 C13 H13 119.4 . . ?
C14 C13 C12 121.24(19) . . ?
C14 C13 H13 119.4 . . ?
C5 C14 H14 119.8 . . ?
C13 C14 C5 120.37(19) . . ?
C13 C14 H14 119.8 . . ?
F4 C15 C16 110.97(19) . . ?
F5 C15 F4 106.3(2) . . ?
F5 C15 C16 112.88(19) . . ?
F6 C15 F4 106.9(2) . . ?
F6 C15 F5 106.8(2) . . ?
F6 C15 C16 112.56(19) . . ?
O3 C16 C15 114.36(18) . . ?
O3 C16 C17 128.8(2) . . ?
C17 C16 C15 116.71(19) . . ?
C16 C17 H17 119.0 . . ?
C16 C17 C18 121.93(19) . . ?
C18 C17 H17 119.0 . . ?
O4 C18 C17 123.57(18) . . ?
O4 C18 C19 116.36(18) . . ?
C17 C18 C19 120.04(18) . . ?
C20 C19 C18 117.90(18) . . ?
C20 C19 C28 119.86(18) . . ?
C28 C19 C18 122.24(18) . . ?
C19 C20 H20 119.5 . . ?
C19 C20 C21 121.1(2) . . ?
C21 C20 H20 119.5 . . ?
C20 C21 C22 121.8(2) . . ?
C26 C21 C20 118.56(19) . . ?
C26 C21 C22 119.61(19) . . ?
C21 C22 H22 120.0 . . ?
C23 C22 C21 119.9(2) . . ?
C23 C22 H22 120.0 . . ?
C22 C23 H23 119.8 . . ?
C22 C23 C24 120.4(2) . . ?
C24 C23 H23 119.8 . . ?
C23 C24 H24 119.6 . . ?
C25 C24 C23 120.8(2) . . ?
C25 C24 H24 119.6 . . ?
C24 C25 H25 119.8 . . ?
C24 C25 C26 120.4(2) . . ?
C26 C25 H25 119.8 . . ?
C21 C26 C25 118.8(2) . . ?
C27 C26 C21 119.32(18) . . ?
C27 C26 C25 121.8(2) . . ?
C26 C27 H27 119.5 . . ?
C28 C27 C26 121.1(2) . . ?
C28 C27 H27 119.5 . . ?
C19 C28 H28 120.1 . . ?
C27 C28 C19 119.89(19) . . ?
C27 C28 H28 120.1 . . ?
F9 C29 F8 107.53(19) . . ?
F9 C29 F7 106.73(19) . . ?
F9 C29 C30 110.86(18) . . ?
F8 C29 C30 113.92(19) . . ?
F7 C29 F8 106.47(18) . . ?
F7 C29 C30 110.97(18) . . ?
O5 C30 C29 112.24(19) . . ?
O5 C30 C31 129.57(19) . . ?
C31 C30 C29 118.19(19) . . ?
C30 C31 H31 118.7 . . ?
C30 C31 C32 122.65(19) . . ?
C32 C31 H31 118.7 . . ?
O6 C32 C31 122.5(2) . . ?
O6 C32 C33 117.58(18) . . ?
C31 C32 C33 119.93(18) . . ?
C34 C33 C32 118.93(18) . . ?
C34 C33 C42 118.4(2) . . ?
C42 C33 C32 122.51(19) . . ?
C33 C34 H34 118.9 . . ?
C33 C34 C35 122.12(19) . . ?
C35 C34 H34 118.9 . . ?
C34 C35 C36 122.0(2) . . ?
C34 C35 C40 119.02(19) . . ?
C40 C35 C36 119.0(2) . . ?
C35 C36 H36 119.6 . . ?
C37 C36 C35 120.7(2) . . ?
C37 C36 H36 119.6 . . ?
C36 C37 H37 119.9 . . ?
C36 C37 C38 120.2(2) . . ?
C38 C37 H37 119.9 . . ?
C37 C38 H38 119.7 . . ?
C39 C38 C37 120.6(2) . . ?
C39 C38 H38 119.7 . . ?
C38 C39 H39 119.6 . . ?
C38 C39 C40 120.8(2) . . ?
C40 C39 H39 119.6 . . ?
C35 C40 C39 118.7(2) . . ?
C41 C40 C35 118.4(2) . . ?
C41 C40 C39 122.8(2) . . ?
C40 C41 H41 119.4 . . ?
C42 C41 C40 121.3(2) . . ?
C42 C41 H41 119.4 . . ?
C33 C42 H42 119.8 . . ?
C41 C42 C33 120.5(2) . . ?
C41 C42 H42 119.8 . . ?
N1 C43 C44 121.89(18) . . ?
N1 C43 C48 115.27(17) . . ?
C44 C43 C48 122.78(18) . . ?
C43 C44 H44 120.0 . . ?
C43 C44 C45 119.93(19) . . ?
C45 C44 H44 120.0 . . ?
O7 C45 C44 116.60(18) . . ?
O7 C45 C46 124.85(18) . . ?
C46 C45 C44 118.55(19) . . ?
C45 C46 H46 121.2 . . ?
C47 C46 C45 117.66(18) . . ?
C47 C46 H46 121.2 . . ?
N1 C47 C46 124.61(19) . . ?
N1 C47 H47 117.7 . . ?
C46 C47 H47 117.7 . . ?
N2 C48 C43 115.46(17) . . ?
N2 C48 C49 121.71(18) . . ?
C49 C48 C43 122.78(18) . . ?
C48 C49 H49 120.1 . . ?
C48 C49 C50 119.83(19) . . ?
C50 C49 H49 120.1 . . ?
O8 C50 C49 116.06(18) . . ?
O8 C50 C51 125.24(18) . . ?
C51 C50 C49 118.69(18) . . ?
C50 C51 H51 121.3 . . ?
C52 C51 C50 117.38(19) . . ?
C52 C51 H51 121.3 . . ?
N2 C52 C51 124.70(19) . . ?
N2 C52 H52 117.6 . . ?
C51 C52 H52 117.6 . . ?
O7 C53 H53A 109.5 . . ?
O7 C53 H53B 109.5 . . ?
O7 C53 H53C 109.5 . . ?
H53A C53 H53B 109.5 . . ?
H53A C53 H53C 109.5 . . ?
H53B C53 H53C 109.5 . . ?
O8 C54 H54A 109.5 . . ?
O8 C54 H54B 109.5 . . ?
O8 C54 H54C 109.5 . . ?
H54A C54 H54B 109.5 . . ?
H54A C54 H54C 109.5 . . ?
H54B C54 H54C 109.5 . . ?

loop_
_geom_bond_atom_site_label_1
_geom_bond_atom_site_label_2
_geom_bond_distance
_geom_bond_site_symmetry_2
_geom_bond_publ_flag
Nd1 N1 2.6130(17) . ?
Nd1 O1 2.4201(14) . ?
Nd1 N2 2.6340(17) . ?
Nd1 O2 2.3949(14) . ?
Nd1 O3 2.4326(14) . ?
Nd1 O4 2.3876(13) . ?
Nd1 O5 2.3931(14) . ?
Nd1 O6 2.4482(14) . ?
C1 F1 1.341(3) . ?
C1 F2 1.342(3) . ?
C1 C2 1.528(3) . ?
C1 F3 1.338(3) . ?
N1 C43 1.353(3) . ?
N1 C47 1.341(2) . ?
O1 C2 1.269(2) . ?
C2 C3 1.380(3) . ?
N2 C48 1.346(3) . ?
N2 C52 1.337(3) . ?
O2 C4 1.260(2) . ?
O3 C16 1.261(2) . ?
C3 H3 0.9500 . ?
C3 C4 1.421(3) . ?
O4 C18 1.267(2) . ?
C4 C5 1.493(3) . ?
F4 C15 1.330(3) . ?
O5 C30 1.275(3) . ?
C5 C6 1.374(3) . ?
C5 C14 1.416(3) . ?
F5 C15 1.322(3) . ?
O6 C32 1.256(2) . ?
C6 H6 0.9500 . ?
C6 C7 1.412(3) . ?
F6 C15 1.319(3) . ?
F9 C29 1.326(3) . ?
C9 H9 0.9500 . ?
C9 C8 1.368(3) . ?
C9 C10 1.404(3) . ?
F8 C29 1.336(3) . ?
O8 C50 1.351(2) . ?
O8 C54 1.436(2) . ?
C8 H8 0.9500 . ?
C8 C7 1.420(3) . ?
F7 C29 1.336(3) . ?
C7 C12 1.413(3) . ?
O7 C45 1.349(2) . ?
O7 C53 1.446(2) . ?
C10 H10 0.9500 . ?
C10 C11 1.365(3) . ?
C12 C11 1.417(3) . ?
C12 C13 1.415(3) . ?
C11 H11 0.9500 . ?
C13 H13 0.9500 . ?
C13 C14 1.364(3) . ?
C14 H14 0.9500 . ?
C15 C16 1.539(3) . ?
C16 C17 1.388(3) . ?
C17 H17 0.9500 . ?
C17 C18 1.408(3) . ?
C18 C19 1.491(3) . ?
C19 C20 1.375(3) . ?
C19 C28 1.419(3) . ?
C20 H20 0.9500 . ?
C20 C21 1.420(3) . ?
C21 C22 1.422(3) . ?
C21 C26 1.415(3) . ?
C22 H22 0.9500 . ?
C22 C23 1.374(3) . ?
C23 H23 0.9500 . ?
C23 C24 1.408(4) . ?
C24 H24 0.9500 . ?
C24 C25 1.366(3) . ?
C25 H25 0.9500 . ?
C25 C26 1.423(3) . ?
C26 C27 1.414(3) . ?
C27 H27 0.9500 . ?
C27 C28 1.370(3) . ?
C28 H28 0.9500 . ?
C29 C30 1.531(3) . ?
C30 C31 1.369(3) . ?
C31 H31 0.9500 . ?
C31 C32 1.428(3) . ?
C32 C33 1.491(3) . ?
C33 C34 1.375(3) . ?
C33 C42 1.424(3) . ?
C34 H34 0.9500 . ?
C34 C35 1.410(3) . ?
C35 C36 1.422(3) . ?
C35 C40 1.416(3) . ?
C36 H36 0.9500 . ?
C36 C37 1.360(3) . ?
C37 H37 0.9500 . ?
C37 C38 1.411(3) . ?
C38 H38 0.9500 . ?
C38 C39 1.362(3) . ?
C39 H39 0.9500 . ?
C39 C40 1.418(3) . ?
C40 C41 1.415(3) . ?
C41 H41 0.9500 . ?
C41 C42 1.372(3) . ?
C42 H42 0.9500 . ?
C43 C44 1.382(3) . ?
C43 C48 1.494(3) . ?
C44 H44 0.9500 . ?
C44 C45 1.395(3) . ?
C45 C46 1.391(3) . ?
C46 H46 0.9500 . ?
C46 C47 1.383(3) . ?
C47 H47 0.9500 . ?
C48 C49 1.385(3) . ?
C49 H49 0.9500 . ?
C49 C50 1.396(3) . ?
C50 C51 1.388(3) . ?
C51 H51 0.9500 . ?
C51 C52 1.385(3) . ?
C52 H52 0.9500 . ?
C53 H53A 0.9800 . ?
C53 H53B 0.9800 . ?
C53 H53C 0.9800 . ?
C54 H54A 0.9800 . ?
C54 H54B 0.9800 . ?
C54 H54C 0.9800 . ?

loop_
_geom_torsion_atom_site_label_1
_geom_torsion_atom_site_label_2
_geom_torsion_atom_site_label_3
_geom_torsion_atom_site_label_4
_geom_torsion
_geom_torsion_site_symmetry_1
_geom_torsion_site_symmetry_2
_geom_torsion_site_symmetry_3
_geom_torsion_site_symmetry_4
_geom_torsion_publ_flag
Nd1 N1 C43 C44 -170.57(14) . . . . ?
Nd1 N1 C43 C48 12.2(2) . . . . ?
Nd1 N1 C47 C46 171.67(16) . . . . ?
Nd1 O1 C2 C1 164.21(13) . . . . ?
Nd1 O1 C2 C3 -15.6(3) . . . . ?
Nd1 N2 C48 C43 -14.9(2) . . . . ?
Nd1 N2 C48 C49 167.80(14) . . . . ?
Nd1 N2 C52 C51 -169.04(16) . . . . ?
Nd1 O2 C4 C3 21.9(3) . . . . ?
Nd1 O2 C4 C5 -157.89(14) . . . . ?
Nd1 O3 C16 C15 179.63(14) . . . . ?
Nd1 O3 C16 C17 3.2(3) . . . . ?
Nd1 O4 C18 C17 2.3(3) . . . . ?
Nd1 O4 C18 C19 -175.83(13) . . . . ?
Nd1 O5 C30 C29 -173.89(14) . . . . ?
Nd1 O5 C30 C31 5.1(4) . . . . ?
Nd1 O6 C32 C31 -22.0(3) . . . . ?
Nd1 O6 C32 C33 156.01(14) . . . . ?
C1 C2 C3 C4 176.6(2) . . . . ?
N1 C43 C44 C45 -0.9(3) . . . . ?
N1 C43 C48 N2 1.8(2) . . . . ?
N1 C43 C48 C49 179.12(18) . . . . ?
F1 C1 C2 O1 60.2(2) . . . . ?
F1 C1 C2 C3 -120.0(2) . . . . ?
O1 C2 C3 C4 -3.6(4) . . . . ?
F2 C1 C2 O1 -57.8(2) . . . . ?
F2 C1 C2 C3 122.1(2) . . . . ?
C2 C3 C4 O2 1.6(3) . . . . ?
C2 C3 C4 C5 -178.61(19) . . . . ?
N2 C48 C49 C50 1.0(3) . . . . ?
O2 C4 C5 C6 16.5(3) . . . . ?
O2 C4 C5 C14 -162.34(19) . . . . ?
O3 C16 C17 C18 1.1(3) . . . . ?
F3 C1 C2 O1 -178.14(19) . . . . ?
F3 C1 C2 C3 1.7(3) . . . . ?
C3 C4 C5 C6 -163.4(2) . . . . ?
C3 C4 C5 C14 17.9(3) . . . . ?
O4 C18 C19 C20 34.3(3) . . . . ?
O4 C18 C19 C28 -145.33(19) . . . . ?
C4 C5 C6 C7 -178.17(19) . . . . ?
C4 C5 C14 C13 177.24(19) . . . . ?
F4 C15 C16 O3 -93.2(2) . . . . ?
F4 C15 C16 C17 83.7(3) . . . . ?
O5 C30 C31 C32 1.2(4) . . . . ?
C5 C6 C7 C8 179.2(2) . . . . ?
C5 C6 C7 C12 1.0(3) . . . . ?
F5 C15 C16 O3 147.6(2) . . . . ?
F5 C15 C16 C17 -35.5(3) . . . . ?
O6 C32 C33 C34 19.7(3) . . . . ?
O6 C32 C33 C42 -156.5(2) . . . . ?
C6 C5 C14 C13 -1.5(3) . . . . ?
C6 C7 C12 C11 177.2(2) . . . . ?
C6 C7 C12 C13 -1.9(3) . . . . ?
F6 C15 C16 O3 26.6(3) . . . . ?
F6 C15 C16 C17 -156.5(2) . . . . ?
F9 C29 C30 O5 60.0(3) . . . . ?
F9 C29 C30 C31 -119.1(2) . . . . ?
C9 C8 C7 C6 -177.1(2) . . . . ?
C9 C8 C7 C12 1.0(4) . . . . ?
C9 C10 C11 C12 0.2(4) . . . . ?
F8 C29 C30 O5 -178.56(19) . . . . ?
F8 C29 C30 C31 2.3(3) . . . . ?
O8 C50 C51 C52 179.60(19) . . . . ?
C8 C9 C10 C11 -0.2(4) . . . . ?
C8 C7 C12 C11 -1.0(3) . . . . ?
C8 C7 C12 C13 179.9(2) . . . . ?
F7 C29 C30 O5 -58.4(3) . . . . ?
F7 C29 C30 C31 122.4(2) . . . . ?
C7 C12 C11 C10 0.4(3) . . . . ?
C7 C12 C13 C14 1.0(3) . . . . ?
O7 C45 C46 C47 -179.25(19) . . . . ?
C10 C9 C8 C7 -0.4(4) . . . . ?
C12 C13 C14 C5 0.7(3) . . . . ?
C11 C12 C13 C14 -178.0(2) . . . . ?
C13 C12 C11 C10 179.5(2) . . . . ?
C14 C5 C6 C7 0.7(3) . . . . ?
C15 C16 C17 C18 -175.26(19) . . . . ?
C16 C17 C18 O4 -3.7(3) . . . . ?
C16 C17 C18 C19 174.38(19) . . . . ?
C17 C18 C19 C20 -143.9(2) . . . . ?
C17 C18 C19 C28 36.4(3) . . . . ?
C18 C19 C20 C21 177.79(18) . . . . ?
C18 C19 C28 C27 177.54(19) . . . . ?
C19 C20 C21 C22 -173.0(2) . . . . ?
C19 C20 C21 C26 4.7(3) . . . . ?
C20 C19 C28 C27 -2.1(3) . . . . ?
C20 C21 C22 C23 177.3(2) . . . . ?
C20 C21 C26 C25 -179.67(19) . . . . ?
C20 C21 C26 C27 -2.2(3) . . . . ?
C21 C22 C23 C24 1.9(4) . . . . ?
C21 C26 C27 C28 -2.4(3) . . . . ?
C22 C21 C26 C25 -1.9(3) . . . . ?
C22 C21 C26 C27 175.56(19) . . . . ?
C22 C23 C24 C25 -1.1(4) . . . . ?
C23 C24 C25 C26 -1.2(4) . . . . ?
C24 C25 C26 C21 2.7(3) . . . . ?
C24 C25 C26 C27 -174.7(2) . . . . ?
C25 C26 C27 C28 175.0(2) . . . . ?
C26 C21 C22 C23 -0.4(3) . . . . ?
C26 C27 C28 C19 4.6(3) . . . . ?
C28 C19 C20 C21 -2.6(3) . . . . ?
C29 C30 C31 C32 -179.8(2) . . . . ?
C30 C31 C32 O6 6.6(3) . . . . ?
C30 C31 C32 C33 -171.4(2) . . . . ?
C31 C32 C33 C34 -162.3(2) . . . . ?
C31 C32 C33 C42 21.6(3) . . . . ?
C32 C33 C34 C35 -175.8(2) . . . . ?
C32 C33 C42 C41 172.4(2) . . . . ?
C33 C34 C35 C36 -175.9(2) . . . . ?
C33 C34 C35 C40 3.3(3) . . . . ?
C34 C33 C42 C41 -3.8(3) . . . . ?
C34 C35 C36 C37 -179.3(2) . . . . ?
C34 C35 C40 C39 177.7(2) . . . . ?
C34 C35 C40 C41 -3.7(3) . . . . ?
C35 C36 C37 C38 1.3(4) . . . . ?
C35 C40 C41 C42 0.5(3) . . . . ?
C36 C35 C40 C39 -3.2(3) . . . . ?
C36 C35 C40 C41 175.5(2) . . . . ?
C36 C37 C38 C39 -2.4(4) . . . . ?
C37 C38 C39 C40 0.7(4) . . . . ?
C38 C39 C40 C35 2.1(3) . . . . ?
C38 C39 C40 C41 -176.5(2) . . . . ?
C39 C40 C41 C42 179.1(2) . . . . ?
C40 C35 C36 C37 1.6(3) . . . . ?
C40 C41 C42 C33 3.3(3) . . . . ?
C42 C33 C34 C35 0.5(3) . . . . ?
C43 N1 C47 C46 -0.4(3) . . . . ?
C43 C44 C45 O7 179.93(18) . . . . ?
C43 C44 C45 C46 -0.1(3) . . . . ?
C43 C48 C49 C50 -176.14(18) . . . . ?
C44 C43 C48 N2 -175.38(18) . . . . ?
C44 C43 C48 C49 1.9(3) . . . . ?
C44 C45 C46 C47 0.7(3) . . . . ?
C45 C46 C47 N1 -0.5(3) . . . . ?
C47 N1 C43 C44 1.1(3) . . . . ?
C47 N1 C43 C48 -176.09(17) . . . . ?
C48 N2 C52 C51 0.9(3) . . . . ?
C48 C43 C44 C45 176.11(18) . . . . ?
C48 C49 C50 O8 179.70(17) . . . . ?
C48 C49 C50 C51 0.7(3) . . . . ?
C49 C50 C51 C52 -1.5(3) . . . . ?
C50 C51 C52 N2 0.8(3) . . . . ?
C52 N2 C48 C43 175.56(17) . . . . ?
C52 N2 C48 C49 -1.8(3) . . . . ?
C53 O7 C45 C44 176.27(18) . . . . ?
C53 O7 C45 C46 -3.7(3) . . . . ?
C54 O8 C50 C49 177.00(18) . . . . ?
C54 O8 C50 C51 -4.1(3) . . . . ?
